data_1508674
loop_
_publ_author_name
'Jiang, Bo'
'Li, Qiu-Yun'
'Tu, Shu-Jiang'
'Li, Guigen'

_publ_section_title
;
 Three-component domino reactions for selective formation of
 indeno[1,2-b]indole derivatives.
;
_journal_issue 20
_journal_name_full 'Organic letters'
_journal_page_first 5210
_journal_page_last 5213
_journal_paper_doi 10.1021/ol3023038
_journal_volume 14
_journal_year 2012
_chemical_formula_sum 'C28 H25.5 F N2 O4.5'
_chemical_formula_weight 481.00
_chemical_name_systematic
; 
 ? 
;
_space_group_IT_number 15
_symmetry_cell_setting monoclinic
_symmetry_space_group_name_Hall '-C 2yc'
_symmetry_space_group_name_H-M 'C 1 2/c 1'
_atom_sites_solution_hydrogens geom
_atom_sites_solution_primary direct
_atom_sites_solution_secondary difmap
_audit_creation_method SHELXL-97
_cell_angle_alpha 90.00
_cell_angle_beta 94.6450(10)
_cell_angle_gamma 90.00
_cell_formula_units_Z 8
_cell_length_a 14.6566(15)
_cell_length_b 15.3994(17)
_cell_length_c 21.545(2)
_cell_measurement_reflns_used 1139
_cell_measurement_temperature 298(2)
_cell_measurement_theta_max 18.818
_cell_measurement_theta_min 2.619
_cell_volume 4846.8(9)
_computing_cell_refinement 'Bruker SMART'
_computing_data_collection 'Bruker SMART'
_computing_data_reduction 'Bruker SHELXTL'
_computing_molecular_graphics 'Bruker SHELXTL'
_computing_publication_material 'Bruker SHELXTL'
_computing_structure_refinement 'SHELXL-97 (Sheldrick, 1997)'
_computing_structure_solution 'SHELXS-97 (Sheldrick, 1990)'
_diffrn_ambient_temperature 298(2)
_diffrn_measured_fraction_theta_full 0.999
_diffrn_measured_fraction_theta_max 0.999
_diffrn_measurement_device_type 'CCD area detector'
_diffrn_measurement_method 'phi and omega scans'
_diffrn_radiation_monochromator graphite
_diffrn_radiation_source 'fine-focus sealed tube'
_diffrn_radiation_type MoK\a
_diffrn_radiation_wavelength 0.71073
_diffrn_reflns_av_R_equivalents 0.0752
_diffrn_reflns_av_sigmaI/netI 0.1199
_diffrn_reflns_limit_h_max 17
_diffrn_reflns_limit_h_min -12
_diffrn_reflns_limit_k_max 18
_diffrn_reflns_limit_k_min -18
_diffrn_reflns_limit_l_max 25
_diffrn_reflns_limit_l_min -23
_diffrn_reflns_number 12156
_diffrn_reflns_theta_full 25.02
_diffrn_reflns_theta_max 25.02
_diffrn_reflns_theta_min 2.62
_exptl_absorpt_coefficient_mu 0.095
_exptl_absorpt_correction_T_max 0.9859
_exptl_absorpt_correction_T_min 0.9721
_exptl_absorpt_correction_type multi-scan
_exptl_absorpt_process_details sadabs
_exptl_crystal_colour red
_exptl_crystal_density_diffrn 1.318
_exptl_crystal_density_method 'not measured'
_exptl_crystal_description block
_exptl_crystal_F_000 2020
_exptl_crystal_size_max 0.30
_exptl_crystal_size_mid 0.19
_exptl_crystal_size_min 0.15
_refine_diff_density_max 0.309
_refine_diff_density_min -0.267
_refine_diff_density_rms 0.040
_refine_ls_extinction_method none
_refine_ls_goodness_of_fit_ref 1.023
_refine_ls_hydrogen_treatment constr
_refine_ls_matrix_type full
_refine_ls_number_parameters 326
_refine_ls_number_reflns 4278
_refine_ls_number_restraints 0
_refine_ls_restrained_S_all 1.023
_refine_ls_R_factor_all 0.1535
_refine_ls_R_factor_gt 0.0576
_refine_ls_shift/su_max 0.000
_refine_ls_shift/su_mean 0.000
_refine_ls_structure_factor_coef Fsqd
_refine_ls_weighting_details 'calc w=1/[\s^2^(Fo^2^)+(0.0106P)^2^+0.0000P] where P=(Fo^2^+2Fc^2^)/3'
_refine_ls_weighting_scheme calc
_refine_ls_wR_factor_gt 0.0807
_refine_ls_wR_factor_ref 0.0946
_reflns_number_gt 1787
_reflns_number_total 4278
_reflns_threshold_expression >2sigma(I)
_cod_data_source_file ol3023038_si_004.cif
_cod_data_source_block 110329b
_cod_depositor_comments
;
The following automatic conversions were performed:

'_symmetry_cell_setting' value 'Monoclinic' changed to 'monoclinic'
according to /home/saulius/struct/CIF-dictionaries/cif_core.dic
dictionary named 'cif_core.dic' version 2.4.2 from 2011-04-26.

Automatic conversion script
Id: cif_fix_values 1891 2012-01-12 08:04:46Z andrius 
;
_cod_original_sg_symbol_H-M C2/c
_cod_original_formula_sum 'C28 H25.50 F N2 O4.50'
_cod_database_code 1508674

loop_
_symmetry_equiv_pos_as_xyz
'x, y, z'
'-x, y, -z+1/2'
'x+1/2, y+1/2, z'
'-x+1/2, y+1/2, -z+1/2'
'-x, -y, -z'
'x, -y, z-1/2'
'-x+1/2, -y+1/2, -z'
'x+1/2, -y+1/2, z-1/2'

loop_
_atom_site_label
_atom_site_type_symbol
_atom_site_fract_x
_atom_site_fract_y
_atom_site_fract_z
_atom_site_U_iso_or_equiv
_atom_site_adp_type
_atom_site_occupancy
_atom_site_symmetry_multiplicity
_atom_site_calc_flag
_atom_site_refinement_flags
F1 F 0.66005(15) 0.80792(13) 0.75768(9) 0.0913(8) Uani 1 1 d .
N1 N 0.49496(19) 0.64758(16) 0.55014(11) 0.0470(7) Uani 1 1 d .
N2 N 0.1460(3) 0.6119(3) 0.60061(18) 0.0946(14) Uani 1 1 d .
O1 O 0.27726(17) 0.44431(14) 0.48279(10) 0.0665(8) Uani 1 1 d .
O2 O 0.33989(19) 0.56148(13) 0.36264(9) 0.0547(6) Uani 1 1 d .
O3 O 0.22759(18) 0.64099(16) 0.40075(11) 0.0791(9) Uani 1 1 d .
O4 O 0.1508(2) 0.6093(2) 0.70715(15) 0.1327(13) Uani 1 1 d .
O5 O 0.0000 0.5098(2) 0.7500 0.0976(13) Uani 1 2 d S
H5 H 0.0424 0.5420 0.7382 0.117 Uiso 0.50 1 d PR
C1 C 0.4352(2) 0.5838(2) 0.55916(14) 0.0434(9) Uani 1 1 d .
C2 C 0.4041(2) 0.53782(19) 0.61340(15) 0.0448(9) Uani 1 1 d .
C3 C 0.4239(2) 0.5453(2) 0.67663(15) 0.0571(10) Uani 1 1 d .
H3 H 0.4656 0.5861 0.6936 0.069 Uiso 1 1 calc R
C4 C 0.3784(3) 0.4886(2) 0.71394(16) 0.0711(12) Uani 1 1 d .
H4 H 0.3904 0.4916 0.7569 0.085 Uiso 1 1 calc R
C5 C 0.3165(3) 0.4284(2) 0.68959(17) 0.0693(12) Uani 1 1 d .
H5A H 0.2877 0.3913 0.7159 0.083 Uiso 1 1 calc R
C6 C 0.2968(3) 0.4228(2) 0.62562(16) 0.0608(10) Uani 1 1 d .
H6 H 0.2548 0.3823 0.6087 0.073 Uiso 1 1 calc R
C7 C 0.3399(2) 0.4776(2) 0.58813(14) 0.0487(9) Uani 1 1 d .
C8 C 0.3288(2) 0.4865(2) 0.51755(15) 0.0496(10) Uani 1 1 d .
C9 C 0.3914(2) 0.55577(19) 0.50434(14) 0.0406(8) Uani 1 1 d .
C10 C 0.4260(2) 0.60763(19) 0.45661(14) 0.0392(8) Uani 1 1 d .
C11 C 0.4066(2) 0.6149(2) 0.39301(15) 0.0434(9) Uani 1 1 d .
C12 C 0.4538(2) 0.6720(2) 0.35959(14) 0.0533(10) Uani 1 1 d .
H12 H 0.4399 0.6761 0.3168 0.064 Uiso 1 1 calc R
C13 C 0.5225(2) 0.7243(2) 0.38795(16) 0.0519(10) Uani 1 1 d .
C14 C 0.5431(2) 0.7219(2) 0.45206(16) 0.0463(9) Uani 1 1 d .
C15 C 0.4918(2) 0.6637(2) 0.48533(14) 0.0411(8) Uani 1 1 d .
C16 C 0.5423(2) 0.6937(2) 0.60141(14) 0.0467(9) Uani 1 1 d .
C17 C 0.6190(2) 0.6580(2) 0.63167(15) 0.0540(10) Uani 1 1 d .
H17 H 0.6437 0.6073 0.6166 0.065 Uiso 1 1 calc R
C18 C 0.6596(2) 0.6968(2) 0.68425(15) 0.0616(11) Uani 1 1 d .
H18 H 0.7120 0.6734 0.7051 0.074 Uiso 1 1 calc R
C19 C 0.6212(3) 0.7700(3) 0.70469(16) 0.0607(11) Uani 1 1 d .
C20 C 0.5458(3) 0.8086(2) 0.67524(17) 0.0663(11) Uani 1 1 d .
H20 H 0.5230 0.8603 0.6900 0.080 Uiso 1 1 calc R
C21 C 0.5043(3) 0.7687(2) 0.62297(15) 0.0598(10) Uani 1 1 d .
H21 H 0.4516 0.7920 0.6026 0.072 Uiso 1 1 calc R
C22 C 0.5741(2) 0.7834(2) 0.34694(14) 0.0712(11) Uani 1 1 d .
H22A H 0.6386 0.7729 0.3544 0.107 Uiso 1 1 calc R
H22B H 0.5612 0.8428 0.3564 0.107 Uiso 1 1 calc R
H22C H 0.5552 0.7719 0.3040 0.107 Uiso 1 1 calc R
C23 C 0.6184(2) 0.7775(2) 0.48228(15) 0.0735(12) Uani 1 1 d .
H23A H 0.6484 0.8078 0.4508 0.110 Uiso 1 1 calc R
H23B H 0.6620 0.7413 0.5058 0.110 Uiso 1 1 calc R
H23C H 0.5930 0.8186 0.5095 0.110 Uiso 1 1 calc R
C24 C 0.2504(3) 0.5799(3) 0.37201(16) 0.0594(11) Uani 1 1 d .
C25 C 0.1882(2) 0.5122(2) 0.34272(15) 0.0728(12) Uani 1 1 d .
H25A H 0.1899 0.4616 0.3688 0.109 Uiso 1 1 calc R
H25B H 0.2077 0.4970 0.3027 0.109 Uiso 1 1 calc R
H25C H 0.1268 0.5343 0.3378 0.109 Uiso 1 1 calc R
C26 C 0.1738(3) 0.6384(3) 0.6571(3) 0.1046(18) Uani 1 1 d .
H26 H 0.2155 0.6841 0.6597 0.125 Uiso 1 1 calc R
C27 C 0.1798(3) 0.6609(3) 0.55024(18) 0.1154(18) Uani 1 1 d .
H27A H 0.1294 0.6875 0.5262 0.173 Uiso 1 1 calc R
H27B H 0.2115 0.6227 0.5241 0.173 Uiso 1 1 calc R
H27C H 0.2211 0.7050 0.5669 0.173 Uiso 1 1 calc R
C28 C 0.0841(4) 0.5416(3) 0.5925(3) 0.174(3) Uani 1 1 d .
H28A H 0.0671 0.5226 0.6324 0.261 Uiso 1 1 calc R
H28B H 0.1128 0.4946 0.5722 0.261 Uiso 1 1 calc R
H28C H 0.0305 0.5599 0.5674 0.261 Uiso 1 1 calc R

loop_
_atom_site_aniso_label
_atom_site_aniso_U_11
_atom_site_aniso_U_22
_atom_site_aniso_U_33
_atom_site_aniso_U_23
_atom_site_aniso_U_13
_atom_site_aniso_U_12
F1 0.0956(19) 0.1150(18) 0.0620(14) -0.0309(12) -0.0024(13) -0.0312(15)
N1 0.046(2) 0.0523(18) 0.0413(18) 0.0012(14) -0.0041(15) -0.0061(16)
N2 0.104(4) 0.123(4) 0.057(2) 0.006(2) 0.010(2) 0.048(3)
O1 0.064(2) 0.0649(17) 0.0692(17) -0.0076(13) -0.0007(14) -0.0203(15)
O2 0.0572(19) 0.0651(16) 0.0409(14) -0.0082(11) -0.0021(13) 0.0000(15)
O3 0.060(2) 0.091(2) 0.084(2) -0.0274(15) -0.0052(15) 0.0112(17)
O4 0.127(3) 0.162(3) 0.112(3) 0.028(2) 0.020(2) 0.009(2)
O5 0.085(3) 0.091(3) 0.112(3) 0.000 -0.020(2) 0.000
C1 0.039(2) 0.047(2) 0.045(2) 0.0015(17) 0.0039(18) -0.0007(19)
C2 0.045(3) 0.048(2) 0.042(2) 0.0019(17) 0.0033(18) 0.0009(19)
C3 0.061(3) 0.072(3) 0.038(2) 0.0044(18) 0.0013(19) -0.004(2)
C4 0.082(4) 0.089(3) 0.042(2) 0.004(2) 0.006(2) -0.004(3)
C5 0.078(4) 0.078(3) 0.054(3) 0.015(2) 0.018(2) -0.012(3)
C6 0.061(3) 0.061(3) 0.061(3) 0.004(2) 0.003(2) -0.008(2)
C7 0.053(3) 0.049(2) 0.045(2) 0.0084(18) 0.009(2) 0.004(2)
C8 0.047(3) 0.049(2) 0.053(3) -0.0063(18) 0.001(2) 0.001(2)
C9 0.039(2) 0.041(2) 0.042(2) -0.0002(17) 0.0018(18) -0.0004(18)
C10 0.037(2) 0.045(2) 0.035(2) -0.0003(16) -0.0009(17) 0.0040(18)
C11 0.039(2) 0.046(2) 0.044(2) -0.0025(18) -0.0030(19) -0.0011(19)
C12 0.059(3) 0.059(2) 0.043(2) 0.0044(19) 0.010(2) 0.006(2)
C13 0.047(3) 0.053(2) 0.057(3) 0.0042(19) 0.008(2) 0.002(2)
C14 0.040(2) 0.049(2) 0.050(2) 0.0026(18) 0.0011(19) -0.0012(19)
C15 0.040(2) 0.045(2) 0.037(2) -0.0012(17) -0.0010(18) 0.0025(19)
C16 0.048(3) 0.053(2) 0.039(2) -0.0038(18) -0.0012(19) -0.004(2)
C17 0.048(3) 0.060(2) 0.052(2) -0.0077(19) -0.006(2) 0.004(2)
C18 0.049(3) 0.082(3) 0.052(2) -0.012(2) -0.009(2) -0.003(2)
C19 0.061(3) 0.079(3) 0.042(2) -0.016(2) 0.002(2) -0.028(2)
C20 0.076(3) 0.060(3) 0.063(3) -0.017(2) 0.004(2) 0.003(2)
C21 0.060(3) 0.062(3) 0.057(2) -0.002(2) -0.003(2) 0.009(2)
C22 0.071(3) 0.082(3) 0.062(2) 0.020(2) 0.013(2) -0.002(2)
C23 0.062(3) 0.082(3) 0.076(3) 0.011(2) -0.001(2) -0.020(2)
C24 0.060(3) 0.074(3) 0.042(2) 0.006(2) -0.008(2) -0.002(3)
C25 0.064(3) 0.077(3) 0.073(3) 0.001(2) -0.023(2) -0.009(2)
C26 0.087(4) 0.110(4) 0.121(5) 0.041(4) 0.031(4) 0.026(3)
C27 0.141(5) 0.122(4) 0.088(3) 0.019(3) 0.038(3) 0.062(4)
C28 0.090(5) 0.113(4) 0.313(8) -0.066(5) -0.024(5) -0.007(4)

loop_
_atom_type_symbol
_atom_type_description
_atom_type_scat_dispersion_real
_atom_type_scat_dispersion_imag
_atom_type_scat_source
C C 0.0033 0.0016 'International Tables Vol C Tables 4.2.6.8 and 6.1.1.4'
H H 0.0000 0.0000 'International Tables Vol C Tables 4.2.6.8 and 6.1.1.4'
N N 0.0061 0.0033 'International Tables Vol C Tables 4.2.6.8 and 6.1.1.4'
O O 0.0106 0.0060 'International Tables Vol C Tables 4.2.6.8 and 6.1.1.4'
F F 0.0171 0.0103 'International Tables Vol C Tables 4.2.6.8 and 6.1.1.4'

loop_
_geom_angle_atom_site_label_1
_geom_angle_atom_site_label_2
_geom_angle_atom_site_label_3
_geom_angle
C1 N1 C15 107.6(3)
C1 N1 C16 121.9(3)
C15 N1 C16 130.1(3)
C26 N2 C28 120.0(5)
C26 N2 C27 115.7(5)
C28 N2 C27 124.3(5)
C24 O2 C11 116.7(3)
N1 C1 C9 111.9(3)
N1 C1 C2 135.8(3)
C9 C1 C2 112.4(3)
C3 C2 C7 121.5(3)
C3 C2 C1 133.9(3)
C7 C2 C1 104.6(3)
C2 C3 C4 116.5(3)
C2 C3 H3 121.7
C4 C3 H3 121.7
C5 C4 C3 122.4(3)
C5 C4 H4 118.8
C3 C4 H4 118.8
C4 C5 C6 120.0(3)
C4 C5 H5A 120.0
C6 C5 H5A 120.0
C7 C6 C5 118.9(3)
C7 C6 H6 120.6
C5 C6 H6 120.6
C6 C7 C2 120.7(3)
C6 C7 C8 129.2(3)
C2 C7 C8 110.1(3)
O1 C8 C9 130.3(3)
O1 C8 C7 125.5(3)
C9 C8 C7 104.1(3)
C1 C9 C10 106.0(3)
C1 C9 C8 108.8(3)
C10 C9 C8 145.1(3)
C11 C10 C15 117.9(3)
C11 C10 C9 134.7(3)
C15 C10 C9 107.4(3)
C12 C11 C10 120.3(3)
C12 C11 O2 119.9(3)
C10 C11 O2 119.8(3)
C11 C12 C13 121.5(3)
C11 C12 H12 119.3
C13 C12 H12 119.3
C14 C13 C12 120.9(3)
C14 C13 C22 121.1(3)
C12 C13 C22 118.0(3)
C13 C14 C15 116.2(3)
C13 C14 C23 120.6(3)
C15 C14 C23 123.2(3)
C10 C15 C14 123.1(3)
C10 C15 N1 107.1(3)
C14 C15 N1 129.8(3)
C17 C16 C21 121.0(3)
C17 C16 N1 119.5(3)
C21 C16 N1 119.2(3)
C16 C17 C18 120.2(3)
C16 C17 H17 119.9
C18 C17 H17 119.9
C19 C18 C17 117.9(3)
C19 C18 H18 121.0
C17 C18 H18 121.0
C18 C19 F1 118.3(4)
C18 C19 C20 123.7(3)
F1 C19 C20 118.0(4)
C19 C20 C21 118.1(4)
C19 C20 H20 120.9
C21 C20 H20 120.9
C16 C21 C20 119.0(3)
C16 C21 H21 120.5
C20 C21 H21 120.5
C13 C22 H22A 109.5
C13 C22 H22B 109.5
H22A C22 H22B 109.5
C13 C22 H22C 109.5
H22A C22 H22C 109.5
H22B C22 H22C 109.5
C14 C23 H23A 109.5
C14 C23 H23B 109.5
H23A C23 H23B 109.5
C14 C23 H23C 109.5
H23A C23 H23C 109.5
H23B C23 H23C 109.5
O3 C24 O2 123.5(4)
O3 C24 C25 125.9(4)
O2 C24 C25 110.6(3)
C24 C25 H25A 109.5
C24 C25 H25B 109.5
H25A C25 H25B 109.5
C24 C25 H25C 109.5
H25A C25 H25C 109.5
H25B C25 H25C 109.5
O4 C26 N2 127.3(5)
O4 C26 H26 116.4
N2 C26 H26 116.4
N2 C27 H27A 109.5
N2 C27 H27B 109.5
H27A C27 H27B 109.5
N2 C27 H27C 109.5
H27A C27 H27C 109.5
H27B C27 H27C 109.5
N2 C28 H28A 109.5
N2 C28 H28B 109.5
H28A C28 H28B 109.5
N2 C28 H28C 109.5
H28A C28 H28C 109.5
H28B C28 H28C 109.5

loop_
_geom_bond_atom_site_label_1
_geom_bond_atom_site_label_2
_geom_bond_distance
F1 C19 1.365(3)
N1 C1 1.340(3)
N1 C15 1.415(3)
N1 C16 1.443(3)
N2 C26 1.317(5)
N2 C28 1.414(5)
N2 C27 1.442(4)
O1 C8 1.210(3)
O2 C24 1.373(4)
O2 C11 1.399(4)
O3 C24 1.189(4)
O4 C26 1.240(4)
O5 H5 0.8500
C1 C9 1.368(4)
C1 C2 1.470(4)
C2 C3 1.374(4)
C2 C7 1.399(4)
C3 C4 1.394(4)
C3 H3 0.9300
C4 C5 1.371(4)
C4 H4 0.9300
C5 C6 1.388(4)
C5 H5A 0.9300
C6 C7 1.359(4)
C6 H6 0.9300
C7 C8 1.522(4)
C8 C9 1.450(4)
C9 C10 1.427(4)
C10 C11 1.381(4)
C10 C15 1.400(4)
C11 C12 1.361(4)
C12 C13 1.391(4)
C12 H12 0.9300
C13 C14 1.390(4)
C13 C22 1.513(4)
C14 C15 1.404(4)
C14 C23 1.502(4)
C16 C17 1.368(4)
C16 C21 1.379(4)
C17 C18 1.373(4)
C17 H17 0.9300
C18 C19 1.350(4)
C18 H18 0.9300
C19 C20 1.366(4)
C20 C21 1.380(4)
C20 H20 0.9300
C21 H21 0.9300
C22 H22A 0.9600
C22 H22B 0.9600
C22 H22C 0.9600
C23 H23A 0.9600
C23 H23B 0.9600
C23 H23C 0.9600
C24 C25 1.491(4)
C25 H25A 0.9600
C25 H25B 0.9600
C25 H25C 0.9600
C26 H26 0.9300
C27 H27A 0.9600
C27 H27B 0.9600
C27 H27C 0.9600
C28 H28A 0.9600
C28 H28B 0.9600
C28 H28C 0.9600

loop_
_geom_torsion_atom_site_label_1
_geom_torsion_atom_site_label_2
_geom_torsion_atom_site_label_3
_geom_torsion_atom_site_label_4
_geom_torsion
C15 N1 C1 C9 -0.1(4)
C16 N1 C1 C9 173.5(3)
C15 N1 C1 C2 -178.9(3)
C16 N1 C1 C2 -5.2(6)
N1 C1 C2 C3 2.1(6)
C9 C1 C2 C3 -176.6(3)
N1 C1 C2 C7 -179.7(4)
C9 C1 C2 C7 1.6(4)
C7 C2 C3 C4 1.4(5)
C1 C2 C3 C4 179.4(3)
C2 C3 C4 C5 -0.3(5)
C3 C4 C5 C6 -0.5(6)
C4 C5 C6 C7 0.1(5)
C5 C6 C7 C2 1.0(5)
C5 C6 C7 C8 -178.2(3)
C3 C2 C7 C6 -1.8(5)
C1 C2 C7 C6 179.7(3)
C3 C2 C7 C8 177.5(3)
C1 C2 C7 C8 -1.0(3)
C6 C7 C8 O1 0.4(6)
C2 C7 C8 O1 -178.8(3)
C6 C7 C8 C9 179.4(3)
C2 C7 C8 C9 0.2(3)
N1 C1 C9 C10 -0.9(4)
C2 C1 C9 C10 178.1(3)
N1 C1 C9 C8 179.4(3)
C2 C1 C9 C8 -1.5(4)
O1 C8 C9 C1 179.8(3)
C7 C8 C9 C1 0.8(3)
O1 C8 C9 C10 0.3(7)
C7 C8 C9 C10 -178.6(4)
C1 C9 C10 C11 -175.8(3)
C8 C9 C10 C11 3.6(7)
C1 C9 C10 C15 1.6(4)
C8 C9 C10 C15 -178.9(4)
C15 C10 C11 C12 3.3(4)
C9 C10 C11 C12 -179.5(3)
C15 C10 C11 O2 -178.6(3)
C9 C10 C11 O2 -1.4(5)
C24 O2 C11 C12 -109.1(3)
C24 O2 C11 C10 72.8(4)
C10 C11 C12 C13 0.1(5)
O2 C11 C12 C13 -178.1(3)
C11 C12 C13 C14 -2.2(5)
C11 C12 C13 C22 177.6(3)
C12 C13 C14 C15 0.7(5)
C22 C13 C14 C15 -179.1(3)
C12 C13 C14 C23 178.9(3)
C22 C13 C14 C23 -0.9(5)
C11 C10 C15 C14 -4.8(5)
C9 C10 C15 C14 177.3(3)
C11 C10 C15 N1 176.2(2)
C9 C10 C15 N1 -1.7(3)
C13 C14 C15 C10 2.8(5)
C23 C14 C15 C10 -175.4(3)
C13 C14 C15 N1 -178.5(3)
C23 C14 C15 N1 3.3(5)
C1 N1 C15 C10 1.1(3)
C16 N1 C15 C10 -171.8(3)
C1 N1 C15 C14 -177.7(3)
C16 N1 C15 C14 9.4(5)
C1 N1 C16 C17 82.0(4)
C15 N1 C16 C17 -106.0(4)
C1 N1 C16 C21 -91.6(4)
C15 N1 C16 C21 80.5(4)
C21 C16 C17 C18 -0.2(5)
N1 C16 C17 C18 -173.6(3)
C16 C17 C18 C19 0.4(5)
C17 C18 C19 F1 178.6(3)
C17 C18 C19 C20 -1.7(6)
C18 C19 C20 C21 2.6(6)
F1 C19 C20 C21 -177.6(3)
C17 C16 C21 C20 1.1(5)
N1 C16 C21 C20 174.6(3)
C19 C20 C21 C16 -2.3(5)
C11 O2 C24 O3 4.9(5)
C11 O2 C24 C25 -173.7(3)
C28 N2 C26 O4 -1.2(7)
C27 N2 C26 O4 176.4(4)
